data_7024062
loop_
_publ_author_name
'Reid, Stuart D.'
'Wilson, Claire'
'Blake, Alexander J.'
'Love, Jason B.'

_publ_section_title
;
 Tautomerisation and hydrogen-bonding interactions in four-coordinate
 metal halide and azide complexes of N-donor-extended dipyrromethanes.
;
_journal_issue 2
_journal_name_full 'Dalton transactions (Cambridge, England : 2003)'
_journal_page_first 418
_journal_page_last 425
_journal_paper_doi 10.1039/b909842a
_journal_volume 39
_journal_year 2010
_chemical_formula_moiety 'C21 H32 Br2 Fe N4'
_chemical_formula_sum 'C21 H32 Br2 Fe N4'
_chemical_formula_weight 556.16
_space_group_IT_number 2
_symmetry_cell_setting triclinic
_symmetry_Int_Tables_number 2
_symmetry_space_group_name_Hall '-P 1'
_symmetry_space_group_name_H-M 'P -1'
_atom_sites_solution_hydrogens geom
_atom_sites_solution_primary 'Patterson heavy-atom'
_atom_sites_solution_secondary difmap
_audit_creation_method SHELXL-97
_cell_angle_alpha 99.138(2)
_cell_angle_beta 96.256(2)
_cell_angle_gamma 92.283(2)
_cell_formula_units_Z 2
_cell_length_a 8.9170(8)
_cell_length_b 9.4120(9)
_cell_length_c 14.4922(14)
_cell_measurement_reflns_used 3844
_cell_measurement_temperature 150(2)
_cell_measurement_theta_max 27.5
_cell_measurement_theta_min 2.4
_cell_volume 1191.67(19)
_computing_cell_refinement 'Bruker SAINT version 6.36a (Bruker, 2000)'
_computing_data_collection 'Bruker SMART version 5.625 (Bruker, 2001)'
_computing_data_reduction 'Bruker SAINT; Bruker SHELXTL (Bruker, 2001)'
_computing_publication_material 'enCIFer (CCDC, 2003); PLATON (Spek, 2003)'
_computing_structure_refinement 'SHELXL-97 (Sheldrick, 1997)'
_computing_structure_solution 'SHELXS-97 (Sheldrick, 1990)'
_diffrn_ambient_temperature 150(2)
_diffrn_measured_fraction_theta_full 0.943
_diffrn_measured_fraction_theta_max 0.943
_diffrn_measurement_device_type 'Bruker SMART APEX CCD area detector'
_diffrn_measurement_method omega
_diffrn_radiation_monochromator graphite
_diffrn_radiation_probe x-ray
_diffrn_radiation_type MoK\a
_diffrn_radiation_wavelength 0.71073
_diffrn_reflns_av_R_equivalents 0.024
_diffrn_reflns_av_sigmaI/netI 0.032
_diffrn_reflns_limit_h_max 11
_diffrn_reflns_limit_h_min -10
_diffrn_reflns_limit_k_max 9
_diffrn_reflns_limit_k_min -12
_diffrn_reflns_limit_l_max 18
_diffrn_reflns_limit_l_min -18
_diffrn_reflns_number 7254
_diffrn_reflns_theta_full 27.50
_diffrn_reflns_theta_max 27.5
_diffrn_reflns_theta_min 2.42
_diffrn_source 'normal-focus sealed tube'
_diffrn_standards_decay_% 0
_exptl_absorpt_coefficient_mu 3.999
_exptl_absorpt_correction_T_max 0.122
_exptl_absorpt_correction_T_min 0.0610
_exptl_absorpt_correction_type multi-scan
_exptl_absorpt_process_details '(SHELXTL version 6.12; Bruker, 2001)'
_exptl_crystal_colour orange
_exptl_crystal_density_diffrn 1.550
_exptl_crystal_density_method 'not measured'
_exptl_crystal_description tablet
_exptl_crystal_F_000 564
_exptl_crystal_size_max 0.31
_exptl_crystal_size_mid 0.30
_exptl_crystal_size_min 0.18
_refine_diff_density_max 0.58
_refine_diff_density_min -0.26
_refine_diff_density_rms 0.07
_refine_ls_extinction_method none
_refine_ls_goodness_of_fit_ref 0.94
_refine_ls_hydrogen_treatment 'riding model'
_refine_ls_matrix_type full
_refine_ls_number_parameters 253
_refine_ls_number_reflns 5169
_refine_ls_number_restraints 0
_refine_ls_restrained_S_all 0.94
_refine_ls_R_factor_all 0.0340
_refine_ls_R_factor_gt 0.0267
_refine_ls_shift/su_max 0.001
_refine_ls_shift/su_mean 0.000
_refine_ls_structure_factor_coef Fsqd
_refine_ls_weighting_details 'calc w=1/[\s^2^(Fo^2^)+(0.0364P)^2^] where P=(Fo^2^+2Fc^2^)/3'
_refine_ls_weighting_scheme calc
_refine_ls_wR_factor_gt 0.0619
_refine_ls_wR_factor_ref 0.0631
_reflns_number_gt 4257
_reflns_number_total 5172
_reflns_threshold_expression >2sigma(I)
_cod_data_source_file b909842a.txt
_cod_data_source_block FE2MTB
_cod_original_cell_volume 1191.7(3)
_cod_original_sg_symbol_H-M P-1
_cod_database_code 7024062

loop_
_symmetry_equiv_pos_as_xyz
'x, y, z'
'-x, -y, -z'

loop_
_atom_site_label
_atom_site_type_symbol
_atom_site_fract_x
_atom_site_fract_y
_atom_site_fract_z
_atom_site_U_iso_or_equiv
_atom_site_adp_type
_atom_site_occupancy
_atom_site_symmetry_multiplicity
_atom_site_calc_flag
_atom_site_refinement_flags
Fe Fe 0.38988(4) 0.39438(3) 0.23478(2) 0.02283(8) Uani 1 1 d .
Br1 Br 0.41133(3) 0.16435(2) 0.288386(17) 0.03008(7) Uani 1 1 d .
Br2 Br 0.21003(3) 0.37190(3) 0.093702(17) 0.03712(8) Uani 1 1 d .
N1 N 0.0782(2) 0.32974(19) 0.33625(13) 0.0250(4) Uani 1 1 d .
H1 H 0.1715 0.3028 0.3356 0.030 Uiso 1 1 calc R
N2 N 0.3258(2) 0.54945(19) 0.33766(12) 0.0220(4) Uani 1 1 d .
N3 N 0.5866(2) 0.50703(19) 0.22612(12) 0.0232(4) Uani 1 1 d .
N4 N 0.7346(2) 0.3249(2) 0.01606(13) 0.0303(4) Uani 1 1 d .
H4 H 0.8101 0.3854 0.0113 0.036 Uiso 1 1 calc R
C1 C -0.1835(3) 0.2732(3) 0.36434(19) 0.0377(6) Uani 1 1 d .
H1B H -0.1616 0.3181 0.4305 0.057 Uiso 1 1 calc R
H1C H -0.2616 0.1950 0.3584 0.057 Uiso 1 1 calc R
H1D H -0.2194 0.3454 0.3266 0.057 Uiso 1 1 calc R
C2 C -0.0711(3) 0.1422(3) 0.22648(18) 0.0444(7) Uani 1 1 d .
H2A H 0.0223 0.1046 0.2051 0.067 Uiso 1 1 calc R
H2B H -0.1070 0.2139 0.1883 0.067 Uiso 1 1 calc R
H2C H -0.1482 0.0630 0.2198 0.067 Uiso 1 1 calc R
C3 C 0.0224(3) 0.1059(3) 0.39030(19) 0.0359(6) Uani 1 1 d .
H3A H 0.0413 0.1536 0.4560 0.054 Uiso 1 1 calc R
H3B H 0.1172 0.0718 0.3690 0.054 Uiso 1 1 calc R
H3C H -0.0509 0.0238 0.3851 0.054 Uiso 1 1 calc R
C4 C -0.0405(3) 0.2126(2) 0.32934(16) 0.0283(5) Uani 1 1 d .
C5 C 0.0614(2) 0.4686(2) 0.34317(15) 0.0243(5) Uani 1 1 d .
H5 H -0.0384 0.4993 0.3460 0.029 Uiso 1 1 calc R
C6 C 0.1757(2) 0.5759(2) 0.34686(15) 0.0242(5) Uani 1 1 d .
C7 C 0.1611(3) 0.7244(2) 0.37394(16) 0.0297(5) Uani 1 1 d .
H7 H 0.0701 0.7708 0.3837 0.036 Uiso 1 1 calc R
C8 C 0.3041(3) 0.7894(2) 0.38359(16) 0.0285(5) Uani 1 1 d .
H8 H 0.3310 0.8894 0.4019 0.034 Uiso 1 1 calc R
C9 C 0.4031(2) 0.6794(2) 0.36109(14) 0.0225(5) Uani 1 1 d .
C10 C 0.5749(2) 0.6935(2) 0.36994(15) 0.0227(5) Uani 1 1 d .
C11 C 0.6362(3) 0.6089(2) 0.44796(15) 0.0289(5) Uani 1 1 d .
H11A H 0.6034 0.5067 0.4295 0.043 Uiso 1 1 calc R
H11B H 0.5972 0.6473 0.5070 0.043 Uiso 1 1 calc R
H11C H 0.7469 0.6191 0.4567 0.043 Uiso 1 1 calc R
C12 C 0.6287(3) 0.8529(2) 0.40131(17) 0.0315(5) Uani 1 1 d .
H12A H 0.5914 0.9088 0.3529 0.047 Uiso 1 1 calc R
H12B H 0.7394 0.8616 0.4105 0.047 Uiso 1 1 calc R
H12C H 0.5896 0.8899 0.4606 0.047 Uiso 1 1 calc R
C13 C 0.6389(2) 0.6334(2) 0.28032(14) 0.0225(5) Uani 1 1 d .
C14 C 0.7666(3) 0.6893(2) 0.24439(16) 0.0291(5) Uani 1 1 d .
H14 H 0.8240 0.7766 0.2699 0.035 Uiso 1 1 calc R
C15 C 0.7920(3) 0.5950(3) 0.16651(16) 0.0305(5) Uani 1 1 d .
H15 H 0.8700 0.6043 0.1278 0.037 Uiso 1 1 calc R
C16 C 0.6809(3) 0.4819(2) 0.15468(15) 0.0245(5) Uani 1 1 d .
C17 C 0.6572(3) 0.3579(2) 0.08665(15) 0.0254(5) Uani 1 1 d .
H17 H 0.5771 0.2914 0.0925 0.030 Uiso 1 1 calc R
C18 C 0.7066(3) 0.1935(2) -0.05768(16) 0.0294(5) Uani 1 1 d .
C19 C 0.5487(3) 0.1965(3) -0.10796(19) 0.0432(7) Uani 1 1 d .
H19A H 0.5413 0.2835 -0.1370 0.065 Uiso 1 1 calc R
H19B H 0.4748 0.1968 -0.0626 0.065 Uiso 1 1 calc R
H19C H 0.5279 0.1110 -0.1568 0.065 Uiso 1 1 calc R
C20 C 0.8263(3) 0.2020(3) -0.12429(19) 0.0463(7) Uani 1 1 d .
H20A H 0.8146 0.2886 -0.1535 0.069 Uiso 1 1 calc R
H20B H 0.8142 0.1163 -0.1733 0.069 Uiso 1 1 calc R
H20C H 0.9270 0.2066 -0.0889 0.069 Uiso 1 1 calc R
C21 C 0.7242(3) 0.0598(3) -0.01167(18) 0.0420(7) Uani 1 1 d .
H21A H 0.6465 0.0546 0.0308 0.063 Uiso 1 1 calc R
H21B H 0.8245 0.0649 0.0242 0.063 Uiso 1 1 calc R
H21C H 0.7129 -0.0262 -0.0604 0.063 Uiso 1 1 calc R

loop_
_atom_site_aniso_label
_atom_site_aniso_U_11
_atom_site_aniso_U_22
_atom_site_aniso_U_33
_atom_site_aniso_U_23
_atom_site_aniso_U_13
_atom_site_aniso_U_12
Fe 0.02506(17) 0.01970(16) 0.02336(16) 0.00158(12) 0.00498(13) -0.00107(12)
Br1 0.02772(13) 0.02240(12) 0.04032(14) 0.00578(10) 0.00377(10) 0.00183(9)
Br2 0.04560(16) 0.03627(15) 0.02736(13) 0.00663(10) -0.00409(11) -0.00633(11)
N1 0.0181(9) 0.0270(10) 0.0303(10) 0.0056(8) 0.0025(8) 0.0012(7)
N2 0.0223(9) 0.0210(9) 0.0223(9) 0.0025(7) 0.0024(7) 0.0011(7)
N3 0.0251(10) 0.0225(10) 0.0222(9) 0.0029(7) 0.0052(8) -0.0002(7)
N4 0.0344(11) 0.0279(11) 0.0280(10) -0.0001(8) 0.0106(9) -0.0043(8)
C1 0.0213(12) 0.0409(15) 0.0534(17) 0.0159(13) 0.0042(11) -0.0002(11)
C2 0.0495(17) 0.0377(15) 0.0402(15) -0.0012(12) -0.0058(13) -0.0064(13)
C3 0.0282(13) 0.0318(14) 0.0501(16) 0.0173(12) 0.0019(11) -0.0016(10)
C4 0.0231(12) 0.0267(12) 0.0348(13) 0.0081(10) -0.0009(10) -0.0033(9)
C5 0.0213(11) 0.0279(12) 0.0240(11) 0.0045(9) 0.0031(9) 0.0037(9)
C6 0.0249(12) 0.0256(12) 0.0216(11) 0.0027(9) 0.0023(9) 0.0031(9)
C7 0.0276(13) 0.0278(13) 0.0338(13) 0.0017(10) 0.0066(10) 0.0074(10)
C8 0.0326(13) 0.0208(12) 0.0304(12) -0.0019(9) 0.0050(10) 0.0021(9)
C9 0.0272(12) 0.0224(11) 0.0177(10) 0.0026(8) 0.0024(9) 0.0009(9)
C10 0.0232(11) 0.0213(11) 0.0225(11) 0.0010(9) 0.0013(9) 0.0009(9)
C11 0.0291(13) 0.0334(13) 0.0233(11) 0.0032(10) 0.0014(9) 0.0000(10)
C12 0.0283(13) 0.0278(13) 0.0352(13) -0.0018(10) 0.0008(10) -0.0025(10)
C13 0.0242(12) 0.0224(11) 0.0208(11) 0.0053(9) -0.0002(9) 0.0018(9)
C14 0.0277(13) 0.0285(13) 0.0290(12) 0.0016(10) 0.0013(10) -0.0063(10)
C15 0.0258(12) 0.0361(14) 0.0299(12) 0.0044(10) 0.0072(10) -0.0019(10)
C16 0.0254(12) 0.0256(12) 0.0229(11) 0.0041(9) 0.0041(9) 0.0015(9)
C17 0.0277(12) 0.0249(12) 0.0243(11) 0.0060(9) 0.0043(9) 0.0005(9)
C18 0.0381(14) 0.0249(12) 0.0244(12) 0.0005(9) 0.0053(10) 0.0014(10)
C19 0.0510(17) 0.0383(15) 0.0357(15) -0.0024(12) -0.0046(12) 0.0086(13)
C20 0.0578(19) 0.0401(16) 0.0400(15) -0.0065(12) 0.0221(14) 0.0000(13)
C21 0.0606(19) 0.0314(14) 0.0324(14) 0.0030(11) 0.0008(13) 0.0047(12)

loop_
_atom_type_symbol
_atom_type_description
_atom_type_scat_dispersion_real
_atom_type_scat_dispersion_imag
_atom_type_scat_source
C C 0.0033 0.0016 'International Tables Vol C Tables 4.2.6.8 and 6.1.1.4'
H H 0.0000 0.0000 'International Tables Vol C Tables 4.2.6.8 and 6.1.1.4'
N N 0.0061 0.0033 'International Tables Vol C Tables 4.2.6.8 and 6.1.1.4'
Fe Fe 0.3463 0.8444 'International Tables Vol C Tables 4.2.6.8 and 6.1.1.4'
Br Br -0.2901 2.4595 'International Tables Vol C Tables 4.2.6.8 and 6.1.1.4'

loop_
_geom_angle_atom_site_label_1
_geom_angle_atom_site_label_2
_geom_angle_atom_site_label_3
_geom_angle
N3 Fe N2 93.20(7)
N3 Fe Br1 116.90(5)
N2 Fe Br1 111.43(5)
N3 Fe Br2 113.64(5)
N2 Fe Br2 109.78(5)
Br1 Fe Br2 110.596(14)
C5 N1 C4 128.02(19)
C5 N1 H1 116.0
C4 N1 H1 116.0
C9 N2 C6 105.89(18)
C9 N2 Fe 120.73(14)
C6 N2 Fe 122.75(14)
C13 N3 C16 106.31(17)
C13 N3 Fe 126.13(14)
C16 N3 Fe 126.87(14)
C17 N4 C18 125.7(2)
C17 N4 H4 117.1
C18 N4 H4 117.1
C4 C1 H1B 109.5
C4 C1 H1C 109.5
H1B C1 H1C 109.5
C4 C1 H1D 109.5
H1B C1 H1D 109.5
H1C C1 H1D 109.5
C4 C2 H2A 109.5
C4 C2 H2B 109.5
H2A C2 H2B 109.5
C4 C2 H2C 109.5
H2A C2 H2C 109.5
H2B C2 H2C 109.5
C4 C3 H3A 109.5
C4 C3 H3B 109.5
H3A C3 H3B 109.5
C4 C3 H3C 109.5
H3A C3 H3C 109.5
H3B C3 H3C 109.5
N1 C4 C1 110.26(19)
N1 C4 C2 107.58(19)
C1 C4 C2 110.7(2)
N1 C4 C3 106.82(18)
C1 C4 C3 110.5(2)
C2 C4 C3 110.9(2)
N1 C5 C6 126.5(2)
N1 C5 H5 116.8
C6 C5 H5 116.8
N2 C6 C5 124.3(2)
N2 C6 C7 109.91(19)
C5 C6 C7 125.2(2)
C8 C7 C6 106.7(2)
C8 C7 H7 126.7
C6 C7 H7 126.7
C7 C8 C9 106.92(19)
C7 C8 H8 126.5
C9 C8 H8 126.5
N2 C9 C8 110.59(19)
N2 C9 C10 121.76(19)
C8 C9 C10 127.37(19)
C13 C10 C9 113.35(17)
C13 C10 C12 110.07(17)
C9 C10 C12 109.35(18)
C13 C10 C11 108.19(17)
C9 C10 C11 107.78(17)
C12 C10 C11 107.93(18)
C10 C11 H11A 109.5
C10 C11 H11B 109.5
H11A C11 H11B 109.5
C10 C11 H11C 109.5
H11A C11 H11C 109.5
H11B C11 H11C 109.5
C10 C12 H12A 109.5
C10 C12 H12B 109.5
H12A C12 H12B 109.5
C10 C12 H12C 109.5
H12A C12 H12C 109.5
H12B C12 H12C 109.5
N3 C13 C14 109.69(19)
N3 C13 C10 122.88(18)
C14 C13 C10 127.21(19)
C15 C14 C13 107.63(19)
C15 C14 H14 126.2
C13 C14 H14 126.2
C14 C15 C16 106.9(2)
C14 C15 H15 126.6
C16 C15 H15 126.6
C17 C16 N3 120.54(19)
C17 C16 C15 130.0(2)
N3 C16 C15 109.47(19)
N4 C17 C16 126.0(2)
N4 C17 H17 117.0
C16 C17 H17 117.0
N4 C18 C19 108.1(2)
N4 C18 C21 109.38(19)
C19 C18 C21 111.5(2)
N4 C18 C20 106.37(19)
C19 C18 C20 111.4(2)
C21 C18 C20 109.9(2)
C18 C19 H19A 109.5
C18 C19 H19B 109.5
H19A C19 H19B 109.5
C18 C19 H19C 109.5
H19A C19 H19C 109.5
H19B C19 H19C 109.5
C18 C20 H20A 109.5
C18 C20 H20B 109.5
H20A C20 H20B 109.5
C18 C20 H20C 109.5
H20A C20 H20C 109.5
H20B C20 H20C 109.5
C18 C21 H21A 109.5
C18 C21 H21B 109.5
H21A C21 H21B 109.5
C18 C21 H21C 109.5
H21A C21 H21C 109.5
H21B C21 H21C 109.5

loop_
_geom_bond_atom_site_label_1
_geom_bond_atom_site_label_2
_geom_bond_distance
Fe Br1 2.4213(4)
Fe Br2 2.4327(4)
Fe N2 2.0591(18)
Fe N3 2.0392(17)
N1 C5 1.310(3)
N1 C4 1.481(3)
N1 H1 0.8800
N2 C9 1.355(3)
N2 C6 1.388(3)
N3 C13 1.352(3)
N3 C16 1.401(3)
N4 C17 1.300(3)
N4 C18 1.494(3)
N4 H4 0.8800
C1 C4 1.521(3)
C1 H1B 0.9800
C1 H1C 0.9800
C1 H1D 0.9800
C2 C4 1.523(3)
C2 H2A 0.9800
C2 H2B 0.9800
C2 H2C 0.9800
C3 C4 1.524(3)
C3 H3A 0.9800
C3 H3B 0.9800
C3 H3C 0.9800
C5 C6 1.397(3)
C5 H5 0.9500
C6 C7 1.406(3)
C7 C8 1.375(3)
C7 H7 0.9500
C8 C9 1.410(3)
C8 H8 0.9500
C9 C10 1.521(3)
C10 C13 1.512(3)
C10 C12 1.539(3)
C10 C11 1.548(3)
C11 H11A 0.9800
C11 H11B 0.9800
C11 H11C 0.9800
C12 H12A 0.9800
C12 H12B 0.9800
C12 H12C 0.9800
C13 C14 1.419(3)
C14 C15 1.366(3)
C14 H14 0.9500
C15 C16 1.402(3)
C15 H15 0.9500
C16 C17 1.396(3)
C17 H17 0.9500
C18 C19 1.517(4)
C18 C21 1.521(3)
C18 C20 1.523(3)
C19 H19A 0.9800
C19 H19B 0.9800
C19 H19C 0.9800
C20 H20A 0.9800
C20 H20B 0.9800
C20 H20C 0.9800
C21 H21A 0.9800
C21 H21B 0.9800
C21 H21C 0.9800
